data_9002892
loop_
_publ_author_name
'Rath, S.'
'Kunz, M.'
'Miletich, R.'

_publ_section_title
;
 Pressure-induced phase transition in malayaite, CaSnOSiO4
 Sample: at P = 0.0 GPa
;
_journal_name_full 'American Mineralogist'
_journal_page_first 293
_journal_page_last 300
_journal_volume 88
_journal_year 2003
_chemical_formula_sum 'Ca O5 Si Sn'
_chemical_name_mineral Malayaite
_space_group_IT_number 15
_symmetry_space_group_name_Hall '-A 2ya'
_symmetry_space_group_name_H-M 'A 1 2/a 1'
_cell_angle_alpha 90
_cell_angle_beta 113.362
_cell_angle_gamma 90
_cell_length_a 7.1523
_cell_length_b 8.8902
_cell_length_c 6.6677
_cell_formula_units_Z 4
_cell_volume 389.210
_database_code_amcsd 0002981
_diffrn_ambient_pressure 0
_exptl_crystal_density_diffrn 4.554
_cod_original_formula_sum 'Ca Sn Si O5'
_cod_database_code 9002892

loop_
_space_group_symop_operation_xyz
x,y,z
x,1/2+y,1/2+z
1/2+x,-y,z
1/2+x,1/2-y,1/2+z
1/2-x,y,-z
1/2-x,1/2+y,1/2-z
-x,-y,-z
-x,1/2-y,1/2-z

loop_
_atom_site_label
_atom_site_fract_x
_atom_site_fract_y
_atom_site_fract_z
_atom_site_U_iso_or_equiv
Ca 0.25000 0.66280 0.50000 0.02500
Sn 0.50000 0.50000 0.00000 0.00900
Si 0.75000 0.68150 0.50000 0.01070
O1 0.75000 0.58700 0.00000 0.01000
O2 0.91470 0.56790 0.67600 0.01000
O3 0.37000 0.71160 0.88800 0.01000

loop_
_cod_related_entry_id
_cod_related_entry_database
_cod_related_entry_code
1 AMCSD 0002981
